data_2103229
loop_
_publ_author_name
'Kelly, Craig J.'
'Skakle, Janet M. S.'
'Wardell, James L.'
'Wardell, Solange M. S. V.'
'Low, John N.'
'Glidewell, Christopher'

_publ_section_title
;
 Iodo-nitroarenesulfonamides: interplay of hard and soft hydrogen
 bonds, I&#x00B7;&#x00B7;&#x00B7;O interactions and aromatic
 \p&#x00B7;&#x00B7;&#x00B7;\p stacking interactions
;
_journal_issue 1
_journal_name_full 'Acta Crystallographica Section B'
_journal_page_first 94
_journal_page_last 108
_journal_paper_doi 10.1107/S0108768101016858
_journal_volume 58
_journal_year 2002
_chemical_formula_moiety 'C18 H12 I N3 O8 S2'
_chemical_formula_sum 'C18 H12 I N3 O8 S2'
_chemical_formula_weight 589.33
_chemical_name_systematic
;
N,N-Bis(3'-nitrophenylsulfonyl)-4-iodoaniline
;
_space_group_IT_number 15
_symmetry_cell_setting monoclinic
_symmetry_space_group_name_Hall '-C 2yc'
_symmetry_space_group_name_H-M 'C 1 2/c 1'
_atom_sites_solution_hydrogens geom
_atom_sites_solution_primary direct
_atom_sites_solution_secondary difmap
_cell_angle_alpha 90.00
_cell_angle_beta 113.2717(16)
_cell_angle_gamma 90.00
_cell_formula_units_Z 4
_cell_length_a 18.1057(4)
_cell_length_b 11.3671(3)
_cell_length_c 11.1174(3)
_cell_measurement_reflns_used 2378
_cell_measurement_temperature 150(2)
_cell_measurement_theta_max 27.48
_cell_measurement_theta_min 3.26
_cell_volume 2101.91(10)
_computing_cell_refinement 'DENZO-SMN (Otwinowski & Minor, 1997)'
_computing_data_collection 'Kappa-CCD server software (Nonius, 1997)'
_computing_data_reduction 'DENZO-SMN (Otwinowski & Minor, 1997)'
_computing_molecular_graphics 'PLATON (Spek, 2001)'
_computing_publication_material 'SHELXL-97 (Sheldrick, 1997b) and PRPKAPPA (Ferguson, 1999)'
_computing_structure_refinement 'SHELXL-97 (Sheldrick, 1997b)'
_computing_structure_solution 'SHELXS-97 (Sheldrick, 1997a)'
_diffrn_ambient_temperature 150(2)
_diffrn_measured_fraction_theta_full .985
_diffrn_measured_fraction_theta_max .985
_diffrn_measurement_device_type Kappa-CCD
_diffrn_measurement_method '\f scans, and \w scans with \k offsets'
_diffrn_radiation_monochromator graphite
_diffrn_radiation_source 'fine-focus sealed X-ray tube'
_diffrn_radiation_type 'Mo K\a'
_diffrn_radiation_wavelength .71073
_diffrn_reflns_av_R_equivalents .0366
_diffrn_reflns_av_sigmaI/netI .0391
_diffrn_reflns_limit_h_max 23
_diffrn_reflns_limit_h_min -23
_diffrn_reflns_limit_k_max 14
_diffrn_reflns_limit_k_min -13
_diffrn_reflns_limit_l_max 14
_diffrn_reflns_limit_l_min -14
_diffrn_reflns_number 6830
_diffrn_reflns_theta_full 27.48
_diffrn_reflns_theta_max 27.48
_diffrn_reflns_theta_min 3.26
_diffrn_standards_decay_% 0
_exptl_absorpt_coefficient_mu 1.775
_exptl_absorpt_correction_T_max .8858
_exptl_absorpt_correction_T_min .8425
_exptl_absorpt_correction_type multi-scan
_exptl_absorpt_process_details 'DENZO-SMN (Otwinowski & Minor, 1997)'
_exptl_crystal_colour colourless
_exptl_crystal_density_diffrn 1.862
_exptl_crystal_density_method 'not measured'
_exptl_crystal_description plate
_exptl_crystal_F_000 1160
_exptl_crystal_size_max .10
_exptl_crystal_size_mid .09
_exptl_crystal_size_min .07
_refine_diff_density_max .441
_refine_diff_density_min -.604
_refine_ls_extinction_method none
_refine_ls_goodness_of_fit_ref 1.054
_refine_ls_hydrogen_treatment constr
_refine_ls_matrix_type full
_refine_ls_number_parameters 147
_refine_ls_number_reflns 2378
_refine_ls_number_restraints 0
_refine_ls_restrained_S_all 1.054
_refine_ls_R_factor_all .0298
_refine_ls_R_factor_gt .0260
_refine_ls_shift/su_max .000
_refine_ls_shift/su_mean .000
_refine_ls_structure_factor_coef Fsqd
_refine_ls_weighting_details 'w=1/[\s^2^(Fo^2^)+(0.0238P)^2^+2.5253P] where P=(Fo^2^+2Fc^2^)/3'
_refine_ls_weighting_scheme calc
_refine_ls_wR_factor_gt .0634
_refine_ls_wR_factor_ref .0653
_reflns_number_gt 2154
_reflns_number_total 2378
_reflns_threshold_expression >2\s(I)
_cod_data_source_file na0127.cif
_cod_data_source_block III
_cod_depositor_comments
;
The following automatic conversions were performed:
'_exptl_absorpt_correction_type' value 'Multi-scan' changed to
'multi-scan' according to
'/home/saulius/struct/CIF-dictionaries/cif_core.dic' dictionary named
'cif_core.dic' version 2.4.1 from 2010-06-29.

Automatic conversion script
Id: cif_fix_enum 1527 2010-12-29 10:47:43Z saulius 

The following automatic conversions were performed:

'_exptl_absorpt_correction_type' value 'Multi-scan' changed to
'multi-scan' according to
/home/saulius/struct/CIF-dictionaries/cif_core.dic dictionary named
'cif_core.dic' version 2.4.1 from 2010-06-29.

Automatic conversion script
Id: cif_fix_values 1715 2011-07-08 13:25:40Z adriana 
;
_cod_original_cell_volume 2101.91(9)
_cod_original_sg_symbol_H-M C2/c
_cod_database_code 2103229
_cod_database_fobs_code 2103229

loop_
_symmetry_equiv_pos_as_xyz
'x, y, z'
'-x, y, -z+1/2'
'x+1/2, y+1/2, z'
'-x+1/2, y+1/2, -z+1/2'
'-x, -y, -z'
'x, -y, z-1/2'
'-x+1/2, -y+1/2, -z'
'x+1/2, -y+1/2, z-1/2'

loop_
_atom_site_label
_atom_site_fract_x
_atom_site_fract_y
_atom_site_fract_z
_atom_site_U_iso_or_equiv
_atom_site_adp_type
_atom_site_calc_flag
_atom_site_refinement_flags
_atom_site_occupancy
_atom_site_type_symbol
I4 .0000 1.034511(17) .7500 .03694(10) Uani d S 1 I
C14 .0000 .8499(2) .7500 .0203(6) Uani d S 1 C
C13 -.03212(13) .79050(19) .6317(2) .0222(4) Uani d . 1 C
C12 -.03245(12) .66814(18) .63154(19) .0186(4) Uani d . 1 C
C11 .0000 .608720 .7500 .0138(5) Uani d S 1 C
N1 .0000 .48100(19) .7500 .0129(5) Uani d S 1 N
S1 .07764(3) .41170(4) .73402(4) .01294(12) Uani d . 1 S
O11 .05182(8) .29598(12) .68591(13) .0167(3) Uani d . 1 O
O12 .10607(9) .49075(13) .66201(14) .0185(3) Uani d . 1 O
C21 .15084(11) .40360(17) .89520(19) .0147(4) Uani d . 1 C
C22 .14594(12) .31489(17) .97801(19) .0161(4) Uani d . 1 C
C23 .20415(12) .31499(18) 1.10426(19) .0173(4) Uani d . 1 C
C24 .26592(13) .3965(2) 1.1489(2) .0209(4) Uani d . 1 C
C25 .26907(13) .4834(2) 1.0637(2) .0215(4) Uani d . 1 C
C26 .21133(12) .48820(19) .9370(2) .0185(4) Uani d . 1 C
N2 .19919(12) .22469(17) 1.19610(17) .0239(4) Uani d . 1 N
O21 .24218(13) .23785(17) 1.31267(16) .0436(5) Uani d . 1 O
O22 .15254(10) .14245(15) 1.15197(16) .0297(4) Uani d . 1 O
H13 -.0537 .8329 .5516 .027 Uiso calc R 1 H
H12 -.0546 .6259 .5514 .022 Uiso calc R 1 H
H22 .1047 .2571 .9492 .019 Uiso calc R 1 H
H24 .3053 .3929 1.2361 .025 Uiso calc R 1 H
H25 .3111 .5400 1.0924 .026 Uiso calc R 1 H
H26 .2130 .5487 .8791 .022 Uiso calc R 1 H

loop_
_atom_site_aniso_label
_atom_site_aniso_U_11
_atom_site_aniso_U_22
_atom_site_aniso_U_33
_atom_site_aniso_U_12
_atom_site_aniso_U_13
_atom_site_aniso_U_23
I4 .02060(13) .00679(12) .06531(18) .000 -.00240(11) .000
C14 .0153(14) .0075(13) .0368(17) .000 .0088(13) .000
C13 .0254(11) .0127(10) .0261(11) .0017(8) .0074(9) .0079(8)
C12 .0228(10) .0135(10) .0177(9) -.0004(8) .0059(8) .0000(8)
C11 .0172(13) .0071(12) .0173(13) .000 .0071(11) .000
N1 .0157(11) .0068(11) .0182(11) .000 .0089(9) .000
S1 .0162(2) .0092(2) .0155(2) -.00028(17) .00847(19) -.00088(17)
O11 .0219(7) .0096(7) .0201(7) .0000(6) .0099(6) -.0032(5)
O12 .0233(8) .0160(7) .0210(7) -.0018(6) .0138(6) .0018(6)
C21 .0155(9) .0114(9) .0185(9) .0031(7) .0080(8) -.0026(7)
C22 .0171(9) .0124(9) .0208(10) .0031(8) .0096(8) -.0014(8)
C23 .0210(10) .0157(10) .0187(9) .0070(8) .0115(8) .0008(8)
C24 .0176(10) .0234(11) .0193(10) .0056(9) .0049(8) -.0041(8)
C25 .0165(10) .0195(11) .0279(11) -.0015(8) .0081(9) -.0072(9)
C26 .0184(10) .0126(9) .0253(10) .0015(8) .0096(9) -.0006(8)
N2 .0281(10) .0224(10) .0222(9) .0092(8) .0110(8) .0049(8)
O21 .0622(14) .0390(11) .0194(8) -.0011(10) .0052(8) .0075(8)
O22 .0303(9) .0278(9) .0315(9) .0001(7) .0128(7) .0094(7)

loop_
_atom_type_symbol
_atom_type_description
_atom_type_scat_dispersion_real
_atom_type_scat_dispersion_imag
_atom_type_scat_source
C C .0033 .0016 'International Tables Vol C Tables 4.2.6.8 and 6.1.1.4'
H H .0000 .0000 'International Tables Vol C Tables 4.2.6.8 and 6.1.1.4'
I I -.4742 1.8119 'International Tables Vol C Tables 4.2.6.8 and 6.1.1.4'
N N .0061 .0033 'International Tables Vol C Tables 4.2.6.8 and 6.1.1.4'
O O .0106 .0060 'International Tables Vol C Tables 4.2.6.8 and 6.1.1.4'
S S .1246 .1234 'International Tables Vol C Tables 4.2.6.8 and 6.1.1.4'

loop_
_geom_angle_atom_site_label_1
_geom_angle_atom_site_label_2
_geom_angle_atom_site_label_3
_geom_angle_site_symmetry_1
_geom_angle_site_symmetry_3
_geom_angle
_geom_angle_publ_flag
C13 C14 C13 . 2_556 121.7(3) no
C13 C14 I4 . . 119.15(13) no
C13 C14 I4 2_556 . 119.15(13) no
C14 C13 C12 . . 119.2(2) no
C14 C13 H13 . . 120.4 no
C12 C13 H13 . . 120.4 no
C11 C12 C13 . . 119.1(2) no
C11 C12 H12 . . 120.5 no
C13 C12 H12 . . 120.5 no
C12 C11 C12 2_556 . 121.7(3) no
C12 C11 N1 2_556 . 119.15(13) no
C12 C11 N1 . . 119.15(13) no
C11 N1 S1 . . 117.94(7) no
C11 N1 S1 . 2_556 117.95(7) no
S1 N1 S1 . 2_556 124.11(14) no
O11 S1 O12 . . 120.48(9) no
O11 S1 N1 . . 107.92(9) no
O12 S1 N1 . . 105.43(9) no
O11 S1 C21 . . 109.67(9) no
O12 S1 C21 . . 108.09(9) no
N1 S1 C21 . . 103.98(6) no
C22 C21 C26 . . 121.80(19) no
C22 C21 S1 . . 119.48(15) no
C26 C21 S1 . . 118.70(15) no
C23 C22 C21 . . 116.66(19) no
C23 C22 H22 . . 121.7 no
C21 C22 H22 . . 121.7 no
C22 C23 C24 . . 123.27(19) no
C22 C23 N2 . . 118.13(19) no
C24 C23 N2 . . 118.59(18) no
C23 C24 C25 . . 118.5(2) no
C23 C24 H24 . . 120.7 no
C25 C24 H24 . . 120.7 no
C26 C25 C24 . . 120.4(2) no
C26 C25 H25 . . 119.8 no
C24 C25 H25 . . 119.8 no
C25 C26 C21 . . 119.4(2) no
C25 C26 H26 . . 120.3 no
C21 C26 H26 . . 120.3 no
O22 N2 O21 . . 124.37(19) no
O22 N2 C23 . . 118.34(17) no
O21 N2 C23 . . 117.3(2) no

loop_
_geom_bond_atom_site_label_1
_geom_bond_atom_site_label_2
_geom_bond_site_symmetry_2
_geom_bond_distance
_geom_bond_publ_flag
I4 C14 . 2.099(3) no
C14 C13 . 1.385(3) no
C14 C13 2_556 1.385(3) no
C13 C12 . 1.391(3) no
C13 H13 . .9500 no
C12 C11 . 1.387(2) no
C12 H12 . .9500 no
C11 C12 2_556 1.387(2) no
C11 N1 . 1.451(4) no
N1 S1 . 1.6810(11) no
N1 S1 2_556 1.6810(11) no
S1 O11 . 1.4274(14) no
S1 O12 . 1.4279(15) no
S1 C21 . 1.761(2) no
C21 C22 . 1.392(3) no
C21 C26 . 1.392(3) no
C22 C23 . 1.383(3) no
C22 H22 . .9500 no
C23 C24 . 1.384(3) no
C23 N2 . 1.475(3) no
C24 C25 . 1.386(3) no
C24 H24 . .9500 no
C25 C26 . 1.385(3) no
C25 H25 . .9500 no
C26 H26 . .9500 no
N2 O22 . 1.225(3) no
N2 O21 . 1.229(2) no

loop_
_geom_hbond_atom_site_label_D
_geom_hbond_atom_site_label_H
_geom_hbond_atom_site_label_A
_geom_hbond_site_symmetry_A
_geom_hbond_distance_DH
_geom_hbond_distance_HA
_geom_hbond_distance_DA
_geom_hbond_angle_DHA
_geom_hbond_publ_flag
C12 H12 O12 5_566 .95 2.55 3.500(2) 177 y
